data_1501697
loop_
_publ_author_name
'Shimizu, Masaki'
'Mochida, Kenji'
'Hiyama, Tamejiro'

_publ_contact_author 'Masaki Shimizu'
_publ_section_title
;
 Highly Efficient Blue Fluorescence from 3,2&#x2032;-Silylene-Bridged
 2-Phenylindoles in the Solid State
;
_journal_issue 22
_journal_name_full 'The Journal of Physical Chemistry C'
_journal_page_first 11265
_journal_paper_doi 10.1021/jp201168x
_journal_volume 115
_journal_year 2011
_chemical_formula_sum 'C21 H25 N Si'
_chemical_formula_weight 319.51
_space_group_IT_number 2
_symmetry_cell_setting triclinic
_symmetry_space_group_name_Hall '-P 1'
_symmetry_space_group_name_H-M 'P -1'
_atom_sites_solution_hydrogens geom
_atom_sites_solution_primary direct
_atom_sites_solution_secondary difmap
_audit_creation_method SHELXL-97
_cell_angle_alpha 107.8020(10)
_cell_angle_beta 93.422(2)
_cell_angle_gamma 95.478(2)
_cell_formula_units_Z 4
_cell_length_a 10.7935(9)
_cell_length_b 11.3034(9)
_cell_length_c 16.2004(13)
_cell_measurement_reflns_used 2621
_cell_measurement_temperature 300(2)
_cell_measurement_theta_max 23.05
_cell_measurement_theta_min 2.64
_cell_volume 1865.0(3)
_computing_cell_refinement 'Bruker SMART'
_computing_data_collection 'Bruker SMART'
_computing_data_reduction 'Bruker SAINT'
_computing_molecular_graphics 'Bruker SHELXTL'
_computing_publication_material 'Bruker SHELXTL'
_computing_structure_refinement 'SHELXL-97 (Sheldrick, 1997)'
_computing_structure_solution 'SHELXS-97 (Sheldrick, 1990)'
_diffrn_ambient_temperature 300(2)
_diffrn_detector_area_resol_mean 8.366
_diffrn_measured_fraction_theta_full 0.983
_diffrn_measured_fraction_theta_max 0.983
_diffrn_measurement_device_type 'CCD area detector'
_diffrn_measurement_method 'phi and omega scans'
_diffrn_radiation_monochromator graphite
_diffrn_radiation_source 'fine-focus sealed tube'
_diffrn_radiation_type MoK\a
_diffrn_radiation_wavelength 0.71073
_diffrn_reflns_av_R_equivalents 0.0171
_diffrn_reflns_av_sigmaI/netI 0.0365
_diffrn_reflns_limit_h_max 13
_diffrn_reflns_limit_h_min -11
_diffrn_reflns_limit_k_max 10
_diffrn_reflns_limit_k_min -13
_diffrn_reflns_limit_l_max 19
_diffrn_reflns_limit_l_min -18
_diffrn_reflns_number 10230
_diffrn_reflns_theta_full 25.50
_diffrn_reflns_theta_max 25.50
_diffrn_reflns_theta_min 1.33
_exptl_absorpt_coefficient_mu 0.126
_exptl_absorpt_correction_T_max 0.9875
_exptl_absorpt_correction_T_min 0.9632
_exptl_absorpt_correction_type empirical
_exptl_crystal_colour colorless
_exptl_crystal_density_diffrn 1.138
_exptl_crystal_density_method 'not measured'
_exptl_crystal_description prism
_exptl_crystal_F_000 688
_exptl_crystal_size_max 0.30
_exptl_crystal_size_mid 0.20
_exptl_crystal_size_min 0.10
_refine_diff_density_max 0.821
_refine_diff_density_min -0.232
_refine_diff_density_rms 0.063
_refine_ls_extinction_method none
_refine_ls_goodness_of_fit_ref 1.086
_refine_ls_hydrogen_treatment constr
_refine_ls_matrix_type full
_refine_ls_number_parameters 425
_refine_ls_number_reflns 6814
_refine_ls_number_restraints 0
_refine_ls_restrained_S_all 1.086
_refine_ls_R_factor_all 0.0940
_refine_ls_R_factor_gt 0.0685
_refine_ls_shift/su_max 0.000
_refine_ls_shift/su_mean 0.000
_refine_ls_structure_factor_coef Fsqd
_refine_ls_weighting_details 'calc w=1/[?^2^(Fo^2^)+(0.1218P)^2^+0.0000P] where P=(Fo^2^+2Fc^2^)/3'
_refine_ls_weighting_scheme calc
_refine_ls_wR_factor_gt 0.1855
_refine_ls_wR_factor_ref 0.1995
_reflns_number_gt 4820
_reflns_number_total 6814
_reflns_threshold_expression >2sigma(I)
_cod_data_source_file jp201168x_si_002.cif
_cod_data_source_block compound_1
_cod_depositor_comments
;
The following automatic conversions were performed:

'_symmetry_cell_setting' value 'Triclinic' changed to 'triclinic'
according to /home/saulius/struct/CIF-dictionaries/cif_core.dic
dictionary named 'cif_core.dic' version 2.4.1 from 2010-06-29.

Automatic conversion script
Id: cif_fix_values 1715 2011-07-08 13:25:40Z adriana 

 Adding full bibliography for 1501697--1501698.cif.
;
_cod_original_sg_symbol_H-M P-1
_cod_database_code 1501697

loop_
_symmetry_equiv_pos_as_xyz
'x, y, z'
'-x, -y, -z'

loop_
_atom_site_label
_atom_site_type_symbol
_atom_site_fract_x
_atom_site_fract_y
_atom_site_fract_z
_atom_site_U_iso_or_equiv
_atom_site_adp_type
_atom_site_occupancy
_atom_site_symmetry_multiplicity
_atom_site_calc_flag
_atom_site_refinement_flags
Si1 Si 0.33855(6) 0.72327(7) 1.00730(4) 0.0532(2) Uani 1 1 d .
N1 N -0.01362(19) 0.7679(2) 0.98236(14) 0.0590(6) Uani 1 1 d .
C6 C 0.2497(2) 0.6459(2) 1.07787(15) 0.0521(6) Uani 1 1 d .
C7 C 0.0965(2) 0.7310(2) 1.00773(15) 0.0508(6) Uani 1 1 d .
C5 C 0.1213(2) 0.6585(2) 1.06769(15) 0.0514(6) Uani 1 1 d .
C9 C 0.1416(2) 0.8343(2) 0.91306(15) 0.0549(6) Uani 1 1 d .
C8 C 0.1940(2) 0.7689(2) 0.96729(15) 0.0529(6) Uani 1 1 d .
C10 C 0.0127(2) 0.8322(2) 0.92370(17) 0.0594(7) Uani 1 1 d .
C18 C 0.4145(3) 0.6076(3) 0.92195(17) 0.0658(7) Uani 1 1 d .
H18 H 0.4792 0.5763 0.9520 0.079 Uiso 1 1 calc R
C4 C 0.0374(3) 0.6021(3) 1.10954(17) 0.0661(7) Uani 1 1 d .
H4 H -0.0475 0.6089 1.1021 0.079 Uiso 1 1 calc R
C1 C 0.2883(3) 0.5795(3) 1.13140(16) 0.0621(7) Uani 1 1 d .
H1 H 0.3728 0.5713 1.1392 0.075 Uiso 1 1 calc R
C14 C 0.1904(3) 0.8947(2) 0.85661(17) 0.0669(7) Uani 1 1 d .
H14 H 0.2752 0.8982 0.8487 0.080 Uiso 1 1 calc R
C2 C 0.2032(3) 0.5246(3) 1.17391(18) 0.0714(8) Uani 1 1 d .
H2 H 0.2309 0.4806 1.2101 0.086 Uiso 1 1 calc R
C15 C 0.4560(3) 0.8583(3) 1.07146(19) 0.0697(8) Uani 1 1 d .
H15 H 0.4978 0.8914 1.0297 0.084 Uiso 1 1 calc R
C11 C -0.0657(3) 0.8859(3) 0.8790(2) 0.0793(9) Uani 1 1 d .
H11 H -0.1507 0.8832 0.8863 0.095 Uiso 1 1 calc R
C3 C 0.0792(3) 0.5353(3) 1.16252(18) 0.0717(8) Uani 1 1 d .
H3 H 0.0222 0.4976 1.1904 0.086 Uiso 1 1 calc R
C13 C 0.1115(4) 0.9490(3) 0.8127(2) 0.0822(9) Uani 1 1 d .
H13 H 0.1433 0.9900 0.7753 0.099 Uiso 1 1 calc R
C12 C -0.0151(4) 0.9430(3) 0.8241(2) 0.0885(10) Uani 1 1 d .
H12 H -0.0669 0.9791 0.7932 0.106 Uiso 1 1 calc R
C20 C 0.3216(3) 0.4957(3) 0.8703(2) 0.0928(10) Uani 1 1 d .
H20A H 0.2555 0.5237 0.8414 0.139 Uiso 1 1 calc R
H20B H 0.2872 0.4546 0.9091 0.139 Uiso 1 1 calc R
H20C H 0.3634 0.4381 0.8278 0.139 Uiso 1 1 calc R
C21 C -0.1355(3) 0.7531(3) 1.0139(2) 0.0800(9) Uani 1 1 d .
H21A H -0.1888 0.8063 0.9964 0.120 Uiso 1 1 calc R
H21B H -0.1263 0.7759 1.0763 0.120 Uiso 1 1 calc R
H21C H -0.1720 0.6675 0.9899 0.120 Uiso 1 1 calc R
C19 C 0.4786(4) 0.6681(3) 0.8609(2) 0.0997(12) Uani 1 1 d .
H19A H 0.5087 0.6048 0.8148 0.149 Uiso 1 1 calc R
H19B H 0.5476 0.7277 0.8929 0.149 Uiso 1 1 calc R
H19C H 0.4199 0.7099 0.8366 0.149 Uiso 1 1 calc R
C17 C 0.5557(3) 0.8171(4) 1.1232(3) 0.1172(15) Uani 1 1 d .
H17A H 0.6121 0.8888 1.1570 0.176 Uiso 1 1 calc R
H17B H 0.6013 0.7590 1.0839 0.176 Uiso 1 1 calc R
H17C H 0.5169 0.7775 1.1613 0.176 Uiso 1 1 calc R
C16 C 0.3944(4) 0.9624(4) 1.1295(3) 0.1223(15) Uani 1 1 d .
H16A H 0.3496 0.9320 1.1698 0.184 Uiso 1 1 calc R
H16B H 0.3372 0.9918 1.0947 0.184 Uiso 1 1 calc R
H16C H 0.4569 1.0299 1.1611 0.184 Uiso 1 1 calc R
Si2 Si 0.33577(7) 0.21460(7) 0.48014(5) 0.0577(2) Uani 1 1 d .
C28 C 0.0926(2) 0.2093(2) 0.48289(14) 0.0468(6) Uani 1 1 d .
N2 N -0.01280(19) 0.2659(2) 0.50850(14) 0.0593(6) Uani 1 1 d .
C22 C 0.2315(2) 0.0665(2) 0.41304(16) 0.0559(6) Uani 1 1 d .
C27 C 0.1062(2) 0.0821(2) 0.42467(15) 0.0553(6) Uani 1 1 d .
C29 C 0.1987(2) 0.2889(2) 0.52127(16) 0.0570(6) Uani 1 1 d .
C30 C 0.1575(3) 0.4012(2) 0.57301(16) 0.0603(7) Uani 1 1 d .
C26 C 0.0130(3) -0.0149(3) 0.38547(16) 0.0621(7) Uani 1 1 d .
H26 H -0.0701 -0.0045 0.3945 0.074 Uiso 1 1 calc R
C31 C 0.0259(3) 0.3859(3) 0.56456(16) 0.0584(7) Uani 1 1 d .
C23 C 0.2593(3) -0.0463(2) 0.35913(16) 0.0614(7) Uani 1 1 d .
H23 H 0.3423 -0.0572 0.3502 0.074 Uiso 1 1 calc R
C39 C 0.4436(3) 0.1880(3) 0.56651(18) 0.0704(8) Uani 1 1 d .
H39 H 0.5018 0.1316 0.5366 0.084 Uiso 1 1 calc R
C32 C -0.0431(3) 0.4784(3) 0.6068(2) 0.0766(9) Uani 1 1 d .
H32 H -0.1300 0.4663 0.5999 0.092 Uiso 1 1 calc R
C24 C 0.1660(3) -0.1445(3) 0.31765(18) 0.0698(8) Uani 1 1 d .
H24 H 0.1867 -0.2193 0.2808 0.084 Uiso 1 1 calc R
C25 C 0.0445(3) -0.1297(3) 0.33164(18) 0.0720(8) Uani 1 1 d .
H25 H -0.0180 -0.1955 0.3056 0.086 Uiso 1 1 calc R
C35 C 0.2204(3) 0.5166(3) 0.62799(18) 0.0720(8) Uani 1 1 d .
H35 H 0.3072 0.5305 0.6360 0.086 Uiso 1 1 calc R
C36 C 0.4238(3) 0.2902(3) 0.4095(2) 0.0730(8) Uani 1 1 d .
H36 H 0.4676 0.3700 0.4476 0.088 Uiso 1 1 calc R
C33 C 0.0199(4) 0.5882(3) 0.6589(2) 0.0833(10) Uani 1 1 d .
H33 H -0.0246 0.6521 0.6885 0.100 Uiso 1 1 calc R
C34 C 0.1495(4) 0.6064(3) 0.6687(2) 0.0814(9) Uani 1 1 d .
H34 H 0.1896 0.6831 0.7045 0.098 Uiso 1 1 calc R
C42 C -0.1428(2) 0.2127(3) 0.4774(2) 0.0789(9) Uani 1 1 d .
H42A H -0.1501 0.1767 0.4151 0.118 Uiso 1 1 calc R
H42B H -0.1963 0.2776 0.4934 0.118 Uiso 1 1 calc R
H42C H -0.1671 0.1491 0.5032 0.118 Uiso 1 1 calc R
C41 C 0.3723(4) 0.1229(4) 0.6217(2) 0.1074(13) Uani 1 1 d .
H41A H 0.4302 0.1054 0.6626 0.161 Uiso 1 1 calc R
H41B H 0.3268 0.0459 0.5847 0.161 Uiso 1 1 calc R
H41C H 0.3149 0.1762 0.6527 0.161 Uiso 1 1 calc R
C37 C 0.5224(3) 0.2116(3) 0.3656(2) 0.0959(11) Uani 1 1 d .
H37A H 0.4824 0.1330 0.3270 0.144 Uiso 1 1 calc R
H37B H 0.5778 0.1968 0.4091 0.144 Uiso 1 1 calc R
H37C H 0.5693 0.2552 0.3331 0.144 Uiso 1 1 calc R
C38 C 0.3370(4) 0.3194(4) 0.3432(3) 0.1240(16) Uani 1 1 d .
H38A H 0.3855 0.3543 0.3066 0.186 Uiso 1 1 calc R
H38B H 0.2835 0.3785 0.3728 0.186 Uiso 1 1 calc R
H38C H 0.2871 0.2439 0.3081 0.186 Uiso 1 1 calc R
C40 C 0.5211(4) 0.3071(4) 0.6232(3) 0.1138(14) Uani 1 1 d .
H40A H 0.4667 0.3664 0.6513 0.171 Uiso 1 1 calc R
H40B H 0.5722 0.3418 0.5878 0.171 Uiso 1 1 calc R
H40C H 0.5735 0.2885 0.6666 0.171 Uiso 1 1 calc R

loop_
_atom_site_aniso_label
_atom_site_aniso_U_11
_atom_site_aniso_U_22
_atom_site_aniso_U_33
_atom_site_aniso_U_23
_atom_site_aniso_U_13
_atom_site_aniso_U_12
Si1 0.0541(4) 0.0592(5) 0.0514(4) 0.0223(3) 0.0086(3) 0.0135(3)
N1 0.0520(12) 0.0594(14) 0.0609(13) 0.0115(11) 0.0017(10) 0.0109(10)
C6 0.0621(15) 0.0480(14) 0.0444(12) 0.0108(11) 0.0076(11) 0.0079(11)
C7 0.0567(15) 0.0459(14) 0.0459(13) 0.0079(11) 0.0034(11) 0.0095(11)
C5 0.0588(15) 0.0470(14) 0.0429(12) 0.0063(11) 0.0077(11) 0.0029(11)
C9 0.0678(17) 0.0455(14) 0.0487(13) 0.0106(11) -0.0012(12) 0.0118(12)
C8 0.0567(14) 0.0519(15) 0.0522(13) 0.0175(12) 0.0071(11) 0.0118(11)
C10 0.0617(16) 0.0524(15) 0.0573(15) 0.0073(12) -0.0051(12) 0.0128(12)
C18 0.0698(17) 0.079(2) 0.0644(16) 0.0359(15) 0.0254(14) 0.0296(15)
C4 0.0636(17) 0.0713(19) 0.0566(15) 0.0130(14) 0.0075(13) -0.0031(14)
C1 0.0753(18) 0.0639(17) 0.0529(14) 0.0242(13) 0.0095(13) 0.0152(14)
C14 0.087(2) 0.0550(16) 0.0614(16) 0.0219(13) 0.0015(15) 0.0109(14)
C2 0.101(2) 0.0619(18) 0.0574(16) 0.0263(14) 0.0112(16) 0.0097(16)
C15 0.0643(17) 0.076(2) 0.0692(17) 0.0268(16) 0.0031(14) -0.0012(15)
C11 0.080(2) 0.077(2) 0.081(2) 0.0247(18) -0.0098(17) 0.0228(17)
C3 0.091(2) 0.0658(19) 0.0581(16) 0.0229(14) 0.0126(15) -0.0092(16)
C13 0.114(3) 0.0623(19) 0.075(2) 0.0312(16) -0.0101(19) 0.0156(18)
C12 0.104(3) 0.080(2) 0.086(2) 0.0341(19) -0.018(2) 0.027(2)
C20 0.117(3) 0.075(2) 0.080(2) 0.0078(17) 0.029(2) 0.021(2)
C21 0.0573(17) 0.090(2) 0.087(2) 0.0181(18) 0.0102(15) 0.0136(16)
C19 0.119(3) 0.110(3) 0.093(2) 0.051(2) 0.053(2) 0.038(2)
C17 0.092(3) 0.129(3) 0.134(3) 0.068(3) -0.040(2) -0.025(2)
C16 0.115(3) 0.097(3) 0.113(3) -0.021(2) 0.001(3) -0.007(2)
Si2 0.0509(4) 0.0629(5) 0.0592(4) 0.0194(4) 0.0018(3) 0.0072(3)
C28 0.0533(14) 0.0482(14) 0.0421(12) 0.0173(10) 0.0056(10) 0.0100(11)
N2 0.0557(13) 0.0678(15) 0.0608(13) 0.0286(12) 0.0062(10) 0.0102(11)
C22 0.0657(17) 0.0543(15) 0.0509(14) 0.0202(12) 0.0073(12) 0.0102(12)
C27 0.0610(16) 0.0600(16) 0.0486(13) 0.0259(12) -0.0044(12) 0.0009(12)
C29 0.0618(16) 0.0550(16) 0.0538(14) 0.0161(12) 0.0046(12) 0.0093(12)
C30 0.0828(19) 0.0552(16) 0.0500(14) 0.0229(12) 0.0097(13) 0.0191(14)
C26 0.0587(16) 0.0754(19) 0.0573(15) 0.0305(14) 0.0017(12) 0.0037(14)
C31 0.0682(17) 0.0644(17) 0.0540(14) 0.0311(13) 0.0131(12) 0.0167(13)
C23 0.0773(18) 0.0498(15) 0.0534(14) 0.0104(12) 0.0045(13) 0.0102(13)
C39 0.0629(17) 0.076(2) 0.0656(17) 0.0144(15) -0.0124(14) 0.0139(14)
C32 0.093(2) 0.078(2) 0.0764(19) 0.0383(18) 0.0279(18) 0.0375(18)
C24 0.091(2) 0.0580(18) 0.0582(16) 0.0136(14) 0.0052(15) 0.0158(16)
C25 0.091(2) 0.0590(18) 0.0614(16) 0.0182(14) -0.0052(15) -0.0040(15)
C35 0.095(2) 0.0533(17) 0.0619(16) 0.0097(14) 0.0026(16) 0.0099(15)
C36 0.0660(18) 0.0709(19) 0.082(2) 0.0250(16) 0.0129(15) 0.0007(15)
C33 0.120(3) 0.070(2) 0.0726(19) 0.0281(17) 0.032(2) 0.041(2)
C34 0.116(3) 0.0561(19) 0.0704(19) 0.0142(15) 0.0088(19) 0.0185(18)
C42 0.0495(16) 0.102(2) 0.096(2) 0.0451(19) 0.0068(15) 0.0129(15)
C41 0.112(3) 0.141(4) 0.081(2) 0.054(2) -0.014(2) 0.021(3)
C37 0.074(2) 0.104(3) 0.109(3) 0.030(2) 0.028(2) 0.0047(19)
C38 0.109(3) 0.177(4) 0.139(4) 0.112(4) 0.043(3) 0.044(3)
C40 0.104(3) 0.103(3) 0.110(3) 0.007(2) -0.041(2) 0.010(2)

loop_
_atom_type_symbol
_atom_type_description
_atom_type_scat_dispersion_real
_atom_type_scat_dispersion_imag
_atom_type_scat_source
C C 0.0033 0.0016 'International Tables Vol C Tables 4.2.6.8 and 6.1.1.4'
H H 0.0000 0.0000 'International Tables Vol C Tables 4.2.6.8 and 6.1.1.4'
N N 0.0061 0.0033 'International Tables Vol C Tables 4.2.6.8 and 6.1.1.4'
Si Si 0.0817 0.0704 'International Tables Vol C Tables 4.2.6.8 and 6.1.1.4'

loop_
_geom_angle_atom_site_label_1
_geom_angle_atom_site_label_2
_geom_angle_atom_site_label_3
_geom_angle
C8 Si1 C15 114.30(13)
C8 Si1 C18 114.57(12)
C15 Si1 C18 110.61(14)
C8 Si1 C6 91.05(11)
C15 Si1 C6 113.24(12)
C18 Si1 C6 111.85(11)
C7 N1 C10 107.6(2)
C7 N1 C21 128.1(2)
C10 N1 C21 124.1(2)
C1 C6 C5 118.6(2)
C1 C6 Si1 131.5(2)
C5 C6 Si1 109.80(17)
C8 C7 N1 111.0(2)
C8 C7 C5 118.8(2)
N1 C7 C5 130.2(2)
C4 C5 C6 119.6(2)
C4 C5 C7 129.0(2)
C6 C5 C7 111.4(2)
C14 C9 C10 118.5(2)
C14 C9 C8 134.2(3)
C10 C9 C8 107.3(2)
C7 C8 C9 106.0(2)
C7 C8 Si1 108.91(18)
C9 C8 Si1 145.0(2)
C11 C10 N1 130.1(3)
C11 C10 C9 121.9(3)
N1 C10 C9 108.0(2)
C20 C18 C19 110.5(3)
C20 C18 Si1 111.6(2)
C19 C18 Si1 111.9(2)
C20 C18 H18 107.5
C19 C18 H18 107.5
Si1 C18 H18 107.5
C5 C4 C3 120.3(3)
C5 C4 H4 119.8
C3 C4 H4 119.8
C6 C1 C2 121.2(3)
C6 C1 H1 119.4
C2 C1 H1 119.4
C13 C14 C9 119.2(3)
C13 C14 H14 120.4
C9 C14 H14 120.4
C3 C2 C1 119.9(3)
C3 C2 H2 120.1
C1 C2 H2 120.1
C16 C15 C17 111.1(3)
C16 C15 Si1 111.7(2)
C17 C15 Si1 111.7(2)
C16 C15 H15 107.4
C17 C15 H15 107.4
Si1 C15 H15 107.4
C12 C11 C10 118.0(3)
C12 C11 H11 121.0
C10 C11 H11 121.0
C2 C3 C4 120.4(3)
C2 C3 H3 119.8
C4 C3 H3 119.8
C14 C13 C12 120.4(3)
C14 C13 H13 119.8
C12 C13 H13 119.8
C11 C12 C13 122.0(3)
C11 C12 H12 119.0
C13 C12 H12 119.0
C18 C20 H20A 109.5
C18 C20 H20B 109.5
H20A C20 H20B 109.5
C18 C20 H20C 109.5
H20A C20 H20C 109.5
H20B C20 H20C 109.5
N1 C21 H21A 109.5
N1 C21 H21B 109.5
H21A C21 H21B 109.5
N1 C21 H21C 109.5
H21A C21 H21C 109.5
H21B C21 H21C 109.5
C18 C19 H19A 109.5
C18 C19 H19B 109.5
H19A C19 H19B 109.5
C18 C19 H19C 109.5
H19A C19 H19C 109.5
H19B C19 H19C 109.5
C15 C17 H17A 109.5
C15 C17 H17B 109.5
H17A C17 H17B 109.5
C15 C17 H17C 109.5
H17A C17 H17C 109.5
H17B C17 H17C 109.5
C15 C16 H16A 109.5
C15 C16 H16B 109.5
H16A C16 H16B 109.5
C15 C16 H16C 109.5
H16A C16 H16C 109.5
H16B C16 H16C 109.5
C29 Si2 C36 114.52(13)
C29 Si2 C39 113.98(13)
C36 Si2 C39 111.48(14)
C29 Si2 C22 90.70(12)
C36 Si2 C22 111.85(12)
C39 Si2 C22 112.81(12)
C29 C28 N2 110.5(2)
C29 C28 C27 118.6(2)
N2 C28 C27 130.9(2)
C28 N2 C31 108.0(2)
C28 N2 C42 126.3(2)
C31 N2 C42 125.6(2)
C23 C22 C27 118.4(2)
C23 C22 Si2 131.7(2)
C27 C22 Si2 109.90(18)
C26 C27 C22 120.6(3)
C26 C27 C28 127.9(3)
C22 C27 C28 111.5(2)
C28 C29 C30 106.1(2)
C28 C29 Si2 109.11(18)
C30 C29 Si2 144.6(2)
C31 C30 C35 118.2(3)
C31 C30 C29 108.3(2)
C35 C30 C29 133.5(3)
C27 C26 C25 119.6(3)
C27 C26 H26 120.2
C25 C26 H26 120.2
C32 C31 N2 130.2(3)
C32 C31 C30 122.7(3)
N2 C31 C30 107.1(2)
C22 C23 C24 121.7(3)
C22 C23 H23 119.2
C24 C23 H23 119.2
C40 C39 C41 110.8(3)
C40 C39 Si2 112.8(2)
C41 C39 Si2 111.3(2)
C40 C39 H39 107.2
C41 C39 H39 107.2
Si2 C39 H39 107.2
C33 C32 C31 117.8(3)
C33 C32 H32 121.1
C31 C32 H32 121.1
C25 C24 C23 119.4(3)
C25 C24 H24 120.3
C23 C24 H24 120.3
C24 C25 C26 120.2(3)
C24 C25 H25 119.9
C26 C25 H25 119.9
C34 C35 C30 117.8(3)
C34 C35 H35 121.1
C30 C35 H35 121.1
C38 C36 C37 111.1(3)
C38 C36 Si2 111.9(2)
C37 C36 Si2 111.5(2)
C38 C36 H36 107.3
C37 C36 H36 107.3
Si2 C36 H36 107.3
C32 C33 C34 121.0(3)
C32 C33 H33 119.5
C34 C33 H33 119.5
C35 C34 C33 122.6(3)
C35 C34 H34 118.7
C33 C34 H34 118.7
N2 C42 H42A 109.5
N2 C42 H42B 109.5
H42A C42 H42B 109.5
N2 C42 H42C 109.5
H42A C42 H42C 109.5
H42B C42 H42C 109.5
C39 C41 H41A 109.5
C39 C41 H41B 109.5
H41A C41 H41B 109.5
C39 C41 H41C 109.5
H41A C41 H41C 109.5
H41B C41 H41C 109.5
C36 C37 H37A 109.5
C36 C37 H37B 109.5
H37A C37 H37B 109.5
C36 C37 H37C 109.5
H37A C37 H37C 109.5
H37B C37 H37C 109.5
C36 C38 H38A 109.5
C36 C38 H38B 109.5
H38A C38 H38B 109.5
C36 C38 H38C 109.5
H38A C38 H38C 109.5
H38B C38 H38C 109.5
C39 C40 H40A 109.5
C39 C40 H40B 109.5
H40A C40 H40B 109.5
C39 C40 H40C 109.5
H40A C40 H40C 109.5
H40B C40 H40C 109.5

loop_
_geom_bond_atom_site_label_1
_geom_bond_atom_site_label_2
_geom_bond_distance
Si1 C8 1.832(3)
Si1 C15 1.876(3)
Si1 C18 1.879(3)
Si1 C6 1.891(2)
N1 C7 1.377(3)
N1 C10 1.388(3)
N1 C21 1.453(3)
C6 C1 1.380(3)
C6 C5 1.412(3)
C7 C8 1.374(3)
C7 C5 1.478(3)
C5 C4 1.384(3)
C9 C14 1.397(4)
C9 C10 1.412(4)
C9 C8 1.434(3)
C10 C11 1.379(4)
C18 C20 1.522(4)
C18 C19 1.526(4)
C18 H18 0.9800
C4 C3 1.387(4)
C4 H4 0.9300
C1 C2 1.390(4)
C1 H1 0.9300
C14 C13 1.380(4)
C14 H14 0.9300
C2 C3 1.362(4)
C2 H2 0.9300
C15 C16 1.503(5)
C15 C17 1.518(4)
C15 H15 0.9800
C11 C12 1.360(4)
C11 H11 0.9300
C3 H3 0.9300
C13 C12 1.388(5)
C13 H13 0.9300
C12 H12 0.9300
C20 H20A 0.9600
C20 H20B 0.9600
C20 H20C 0.9600
C21 H21A 0.9600
C21 H21B 0.9600
C21 H21C 0.9600
C19 H19A 0.9600
C19 H19B 0.9600
C19 H19C 0.9600
C17 H17A 0.9600
C17 H17B 0.9600
C17 H17C 0.9600
C16 H16A 0.9600
C16 H16B 0.9600
C16 H16C 0.9600
Si2 C29 1.830(3)
Si2 C36 1.875(3)
Si2 C39 1.879(3)
Si2 C22 1.906(3)
C28 C29 1.372(3)
C28 N2 1.381(3)
C28 C27 1.486(3)
N2 C31 1.390(3)
N2 C42 1.468(3)
C22 C23 1.379(4)
C22 C27 1.397(4)
C27 C26 1.379(3)
C29 C30 1.419(3)
C30 C31 1.408(4)
C30 C35 1.416(4)
C26 C25 1.410(4)
C26 H26 0.9300
C31 C32 1.374(4)
C23 C24 1.395(4)
C23 H23 0.9300
C39 C40 1.514(4)
C39 C41 1.520(4)
C39 H39 0.9800
C32 C33 1.358(4)
C32 H32 0.9300
C24 C25 1.362(4)
C24 H24 0.9300
C25 H25 0.9300
C35 C34 1.360(4)
C35 H35 0.9300
C36 C38 1.515(4)
C36 C37 1.521(4)
C36 H36 0.9800
C33 C34 1.387(5)
C33 H33 0.9300
C34 H34 0.9300
C42 H42A 0.9600
C42 H42B 0.9600
C42 H42C 0.9600
C41 H41A 0.9600
C41 H41B 0.9600
C41 H41C 0.9600
C37 H37A 0.9600
C37 H37B 0.9600
C37 H37C 0.9600
C38 H38A 0.9600
C38 H38B 0.9600
C38 H38C 0.9600
C40 H40A 0.9600
C40 H40B 0.9600
C40 H40C 0.9600

loop_
_cod_changelog_entry_id
_cod_changelog_entry_author
_cod_changelog_entry_date
_cod_changelog_entry_text
1 'Vaitkus, Antanas' 2022-05-07T06:21:00+03:00
;
 Replaced the '&#x009D;' sequence with a backslash symbol ('\')
 in the value of the '_diffrn_radiation_type' data item.
;
